data_7235552
loop_
_publ_author_name
'Jeyalakshmi, Kumaramangalam'
'Selvakumaran, Nagamani'
'Bhuvanesh, Nattamai S. P.'
'Sreekanth, Anantharaman'
'Karvembu, Ramasamy'

_publ_section_title
;
 DNA/protein binding and cytotoxicity studies of copper(ii) complexes
 containing N,N&#x2032;,N&#x2032;&#x2032;-trisubstituted guanidine ligands
;
_journal_issue 33
_journal_name_full 'RSC Advances'
_journal_page_first 17179
_journal_paper_doi 10.1039/c4ra01459f
_journal_volume 4
_journal_year 2014
_chemical_formula_sum 'C16 H19 N3 O S'
_chemical_formula_weight 301.40
_space_group_IT_number 4
_space_group_name_Hall 'P 2yb'
_space_group_name_H-M_alt 'P 1 21 1'
_symmetry_cell_setting monoclinic
_symmetry_space_group_name_H-M 'P 1 21 1'
_atom_sites_solution_hydrogens geom
_atom_sites_solution_primary direct
_atom_sites_solution_secondary difmap
_audit_creation_method SHELXL-97
_cell_angle_alpha 90.00
_cell_angle_beta 94.281(3)
_cell_angle_gamma 90.00
_cell_formula_units_Z 2
_cell_length_a 7.9816(19)
_cell_length_b 9.606(2)
_cell_length_c 10.048(2)
_cell_measurement_reflns_used 3439
_cell_measurement_temperature 110(2)
_cell_measurement_theta_max 27.51
_cell_measurement_theta_min 2.56
_cell_volume 768.2(3)
_computing_cell_refinement
; 

  APEX-II(BRUKER-NONIUS, 2003) 

;
_computing_data_collection 'APEX-II (BRUKER-NONIUS, 2003)'
_computing_data_reduction APEX-II
_computing_molecular_graphics Olex2
_computing_publication_material 'Bruker SHELXTL'
_computing_structure_refinement 'SHELXL-97 (Sheldrick, 2008)'
_computing_structure_solution 'SHELXS-97 (Sheldrick, 2008)'
_diffrn_ambient_temperature 110(2)
_diffrn_measured_fraction_theta_full 0.997
_diffrn_measured_fraction_theta_max 0.997
_diffrn_measurement_device_type 'APEX II'
_diffrn_measurement_method 'omega scans'
_diffrn_radiation_monochromator graphite
_diffrn_radiation_source 'fine-focus sealed tube'
_diffrn_radiation_type MoK\a
_diffrn_radiation_wavelength 0.71073
_diffrn_reflns_av_R_equivalents 0.0568
_diffrn_reflns_av_sigmaI/netI 0.0912
_diffrn_reflns_limit_h_max 9
_diffrn_reflns_limit_h_min -9
_diffrn_reflns_limit_k_max 11
_diffrn_reflns_limit_k_min -11
_diffrn_reflns_limit_l_max 11
_diffrn_reflns_limit_l_min -10
_diffrn_reflns_number 4488
_diffrn_reflns_theta_full 25.00
_diffrn_reflns_theta_max 25.00
_diffrn_reflns_theta_min 2.03
_diffrn_standards_decay_% 0
_diffrn_standards_interval_count 0
_diffrn_standards_number 0
_exptl_absorpt_coefficient_mu 0.213
_exptl_absorpt_correction_T_max 0.9936
_exptl_absorpt_correction_T_min 0.9253
_exptl_absorpt_correction_type multi-scan
_exptl_absorpt_process_details 'SADABS; (Sheldrick, 2006)'
_exptl_crystal_colour colorless
_exptl_crystal_density_diffrn 1.303
_exptl_crystal_density_method 'not measured'
_exptl_crystal_description block
_exptl_crystal_F_000 320
_exptl_crystal_size_max 0.37
_exptl_crystal_size_mid 0.27
_exptl_crystal_size_min 0.03
_refine_diff_density_max 0.481
_refine_diff_density_min -0.405
_refine_diff_density_rms 0.079
_refine_ls_abs_structure_details 'Flack H D (1983), Acta Cryst. A39, 876-881'
_refine_ls_abs_structure_Flack 0.09(10)
_refine_ls_extinction_coef 0.039(9)
_refine_ls_extinction_expression Fc^*^=kFc[1+0.001xFc^2^\l^3^/sin(2\q)]^-1/4^
_refine_ls_extinction_method SHELXL
_refine_ls_goodness_of_fit_ref 1.024
_refine_ls_hydrogen_treatment constr
_refine_ls_matrix_type full
_refine_ls_number_parameters 205
_refine_ls_number_reflns 2641
_refine_ls_number_restraints 11
_refine_ls_restrained_S_all 1.023
_refine_ls_R_factor_all 0.0563
_refine_ls_R_factor_gt 0.0553
_refine_ls_shift/su_max 0.001
_refine_ls_shift/su_mean 0.000
_refine_ls_structure_factor_coef Fsqd
_refine_ls_weighting_details 'calc w=1/[\s^2^(Fo^2^)+(0.0948P)^2^+0.0000P] where P=(Fo^2^+2Fc^2^)/3'
_refine_ls_weighting_scheme calc
_refine_ls_wR_factor_gt 0.1435
_refine_ls_wR_factor_ref 0.1456
_reflns_number_gt 2549
_reflns_number_total 2641
_reflns_threshold_expression >2sigma(I)
_cod_data_source_file c4ra01459f1.cif
_cod_data_source_block rkb
_cod_depositor_comments
;
The following automatic conversions were performed:

data item '_symmetry_cell_setting' value 'Monoclinic' was changed to
'monoclinic' in accordance with the
/home/saulius/struct/COD-crude-data/automatic-downloads/DataCite-retrospective/RSC/depositions/lib/dictionaries/cif_core.dic
dictionary named 'cif_core.dic' version 2.4.2 last updated on
2011-04-26.

Automatic conversion script
Id: cif_fix_values 6909 2019-04-08 15:41:33Z antanas 
;
_cod_original_sg_symbol_H-M P2(1)
_cod_database_code 7235552

loop_
_symmetry_equiv_pos_as_xyz
'x, y, z'
'-x, y+1/2, -z'

loop_
_atom_site_label
_atom_site_type_symbol
_atom_site_fract_x
_atom_site_fract_y
_atom_site_fract_z
_atom_site_U_iso_or_equiv
_atom_site_adp_type
_atom_site_occupancy
_atom_site_symmetry_multiplicity
_atom_site_calc_flag
_atom_site_refinement_flags
_atom_site_disorder_assembly
_atom_site_disorder_group
S1 S 1.00650(9) 0.50835(10) 0.75721(8) 0.0194(3) Uani 0.897(4) 1 d PD A 1
C1 C 0.9490(3) 0.5899(3) 0.8999(3) 0.0186(6) Uani 0.897(4) 1 d PD A 1
C2 C 1.0666(6) 0.6818(5) 0.9454(5) 0.0217(10) Uani 0.897(4) 1 d PD A 1
H2 H 1.0573 0.7360 1.0237 0.026 Uiso 0.897(4) 1 calc PR A 1
C3 C 1.2057(8) 0.6906(7) 0.8663(5) 0.0251(12) Uani 0.897(4) 1 d PD A 1
H3 H 1.2985 0.7513 0.8845 0.030 Uiso 0.897(4) 1 calc PR A 1
C4 C 1.1902(4) 0.6016(5) 0.7608(4) 0.0214(11) Uani 0.897(4) 1 d PD A 1
H4 H 1.2713 0.5921 0.6969 0.026 Uiso 0.897(4) 1 calc PR A 1
S1A S 1.0778(13) 0.7130(12) 0.9744(11) 0.0194(3) Uani 0.103(4) 1 d PD A 2
C1A C 0.9490(3) 0.5899(3) 0.8999(3) 0.0186(6) Uani 0.103(4) 1 d PD A 2
C2A C 1.004(4) 0.555(4) 0.781(2) 0.0217(10) Uani 0.103(4) 1 d PD A 2
H2A H 0.9435 0.4942 0.7204 0.026 Uiso 0.103(4) 1 calc PR A 2
C3A C 1.159(5) 0.616(6) 0.753(4) 0.0251(12) Uani 0.103(4) 1 d PD A 2
H3A H 1.2175 0.5957 0.6768 0.030 Uiso 0.103(4) 1 calc PR A 2
C4A C 1.214(6) 0.708(7) 0.850(4) 0.0214(11) Uani 0.103(4) 1 d PD A 2
H4A H 1.3135 0.7622 0.8487 0.026 Uiso 0.103(4) 1 calc PR A 2
O1 O 0.7596(2) 0.6091(2) 1.0665(2) 0.0226(5) Uani 1 1 d . A .
N1 N 0.6908(3) 0.4685(3) 0.8786(2) 0.0179(5) Uani 1 1 d . A .
N2 N 0.4468(3) 0.3374(3) 0.8400(2) 0.0194(5) Uani 1 1 d . A .
H2B H 0.3558 0.3020 0.8807 0.029 Uiso 1 1 d R . .
N3 N 0.4870(3) 0.4558(3) 1.0378(2) 0.0188(6) Uani 1 1 d . A .
H3B H 0.5594 0.5134 1.0835 0.028 Uiso 1 1 d R . .
C5 C 0.7885(3) 0.5561(3) 0.9571(3) 0.0171(6) Uani 1 1 d . . .
C6 C 0.5433(3) 0.4236(3) 0.9205(3) 0.0171(6) Uani 1 1 d . . .
C7 C 0.4571(3) 0.3020(3) 0.7035(3) 0.0185(6) Uani 1 1 d . . .
C8 C 0.5838(4) 0.3423(3) 0.6250(3) 0.0241(7) Uani 1 1 d . A .
H8 H 0.6742 0.3978 0.6617 0.029 Uiso 1 1 calc R . .
C9 C 0.5780(4) 0.3012(3) 0.4922(3) 0.0271(7) Uani 1 1 d . . .
H9 H 0.6651 0.3293 0.4386 0.033 Uiso 1 1 calc R A .
C10 C 0.4475(4) 0.2199(3) 0.4365(3) 0.0248(7) Uani 1 1 d . A .
H10 H 0.4454 0.1914 0.3458 0.030 Uiso 1 1 calc R . .
C11 C 0.3206(4) 0.1810(4) 0.5151(3) 0.0261(7) Uani 1 1 d . . .
H11 H 0.2302 0.1256 0.4780 0.031 Uiso 1 1 calc R A .
C12 C 0.3240(3) 0.2218(3) 0.6467(3) 0.0231(7) Uani 1 1 d . A .
H12 H 0.2352 0.1952 0.6993 0.028 Uiso 1 1 calc R . .
C13 C 0.3289(3) 0.4113(3) 1.0877(3) 0.0197(6) Uani 1 1 d . . .
H13A H 0.3348 0.3110 1.1100 0.024 Uiso 1 1 calc R A .
H13B H 0.2365 0.4250 1.0176 0.024 Uiso 1 1 calc R . .
C14 C 0.2928(3) 0.4940(3) 1.2107(3) 0.0213(6) Uani 1 1 d . A .
H14A H 0.2857 0.5941 1.1877 0.026 Uiso 1 1 calc R . .
H14B H 0.3867 0.4816 1.2799 0.026 Uiso 1 1 calc R . .
C15 C 0.1295(3) 0.4483(4) 1.2667(3) 0.0259(7) Uani 1 1 d . . .
H15A H 0.1312 0.3460 1.2789 0.031 Uiso 1 1 calc R A .
H15B H 0.0343 0.4714 1.2016 0.031 Uiso 1 1 calc R . .
C16 C 0.1019(4) 0.5178(5) 1.3999(3) 0.0372(8) Uani 1 1 d . A .
H16A H 0.0880 0.6183 1.3866 0.056 Uiso 1 1 calc R . .
H16B H 0.1992 0.5003 1.4631 0.056 Uiso 1 1 calc R . .
H16C H 0.0008 0.4793 1.4357 0.056 Uiso 1 1 calc R . .

loop_
_atom_site_aniso_label
_atom_site_aniso_U_11
_atom_site_aniso_U_22
_atom_site_aniso_U_33
_atom_site_aniso_U_23
_atom_site_aniso_U_13
_atom_site_aniso_U_12
S1 0.0148(4) 0.0252(5) 0.0185(5) -0.0038(3) 0.0041(3) -0.0024(3)
C1 0.0168(13) 0.0210(15) 0.0182(14) 0.0029(11) 0.0019(10) 0.0012(11)
C2 0.0227(19) 0.019(2) 0.023(2) -0.0057(17) -0.0024(16) -0.0020(15)
C3 0.0190(16) 0.023(2) 0.033(3) 0.007(2) 0.0041(15) -0.0045(15)
C4 0.0122(18) 0.033(2) 0.0193(17) 0.0038(15) 0.0032(14) 0.0009(16)
S1A 0.0148(4) 0.0252(5) 0.0185(5) -0.0038(3) 0.0041(3) -0.0024(3)
C1A 0.0168(13) 0.0210(15) 0.0182(14) 0.0029(11) 0.0019(10) 0.0012(11)
C2A 0.0227(19) 0.019(2) 0.023(2) -0.0057(17) -0.0024(16) -0.0020(15)
C3A 0.0190(16) 0.023(2) 0.033(3) 0.007(2) 0.0041(15) -0.0045(15)
C4A 0.0122(18) 0.033(2) 0.0193(17) 0.0038(15) 0.0032(14) 0.0009(16)
O1 0.0180(9) 0.0246(12) 0.0256(11) -0.0024(9) 0.0037(8) 0.0003(8)
N1 0.0133(10) 0.0233(13) 0.0175(12) 0.0013(9) 0.0038(9) 0.0005(9)
N2 0.0148(10) 0.0233(13) 0.0205(12) 0.0016(11) 0.0030(9) -0.0030(10)
N3 0.0139(10) 0.0224(13) 0.0205(13) -0.0011(10) 0.0033(9) -0.0012(9)
C5 0.0145(13) 0.0221(15) 0.0149(14) 0.0012(11) 0.0027(10) 0.0041(11)
C6 0.0131(12) 0.0208(15) 0.0174(14) 0.0018(11) 0.0021(10) 0.0017(10)
C7 0.0198(12) 0.0170(15) 0.0191(14) 0.0014(11) 0.0048(11) 0.0038(11)
C8 0.0221(13) 0.0266(16) 0.0238(17) -0.0016(13) 0.0020(12) -0.0048(12)
C9 0.0272(14) 0.0310(18) 0.0244(16) -0.0013(13) 0.0106(12) -0.0034(13)
C10 0.0273(15) 0.0281(18) 0.0194(16) -0.0010(12) 0.0048(12) 0.0013(12)
C11 0.0245(14) 0.0295(17) 0.0242(16) -0.0033(13) 0.0006(11) -0.0055(13)
C12 0.0177(13) 0.0286(17) 0.0233(16) 0.0018(12) 0.0039(11) -0.0032(11)
C13 0.0164(13) 0.0232(15) 0.0200(15) 0.0024(12) 0.0041(11) -0.0011(11)
C14 0.0185(13) 0.0255(16) 0.0202(14) -0.0024(13) 0.0035(10) -0.0017(12)
C15 0.0191(14) 0.0346(17) 0.0248(17) -0.0005(13) 0.0058(12) 0.0001(12)
C16 0.0294(16) 0.051(2) 0.0329(18) -0.0074(18) 0.0153(13) 0.0007(16)

loop_
_atom_type_symbol
_atom_type_description
_atom_type_scat_dispersion_real
_atom_type_scat_dispersion_imag
_atom_type_scat_source
C C 0.0033 0.0016 'International Tables Vol C Tables 4.2.6.8 and 6.1.1.4'
H H 0.0000 0.0000 'International Tables Vol C Tables 4.2.6.8 and 6.1.1.4'
N N 0.0061 0.0033 'International Tables Vol C Tables 4.2.6.8 and 6.1.1.4'
O O 0.0106 0.0060 'International Tables Vol C Tables 4.2.6.8 and 6.1.1.4'
S S 0.1246 0.1234 'International Tables Vol C Tables 4.2.6.8 and 6.1.1.4'

loop_
_geom_angle_atom_site_label_1
_geom_angle_atom_site_label_2
_geom_angle_atom_site_label_3
_geom_angle
C4 S1 C1 91.45(17)
C2 C1 C5 127.9(3)
C2 C1 S1 111.0(3)
C5 C1 S1 121.0(2)
C1 C2 C3 113.9(4)
C1 C2 H2 123.1
C3 C2 H2 123.1
C4 C3 C2 111.8(4)
C4 C3 H3 124.1
C2 C3 H3 124.1
C3 C4 S1 111.9(3)
C3 C4 H4 124.1
S1 C4 H4 124.1
C3A C2A H2A 122.6
C4A C3A C2A 112(2)
C4A C3A H3A 124.2
C2A C3A H3A 124.2
C3A C4A S1A 110.5(17)
C3A C4A H4A 124.8
S1A C4A H4A 124.8
C6 N1 C5 119.5(2)
C6 N2 C7 130.6(2)
C6 N2 H2B 113.0
C7 N2 H2B 116.3
C6 N3 C13 126.6(2)
C6 N3 H3B 110.4
C13 N3 H3B 123.0
O1 C5 N1 128.9(2)
O1 C5 C1 118.3(2)
N1 C5 C1 112.7(2)
N3 C6 N1 124.2(2)
N3 C6 N2 117.2(2)
N1 C6 N2 118.6(3)
C8 C7 C12 119.1(3)
C8 C7 N2 125.5(3)
C12 C7 N2 115.4(2)
C7 C8 C9 119.7(3)
C7 C8 H8 120.2
C9 C8 H8 120.2
C10 C9 C8 121.2(3)
C10 C9 H9 119.4
C8 C9 H9 119.4
C11 C10 C9 118.8(3)
C11 C10 H10 120.6
C9 C10 H10 120.6
C12 C11 C10 120.6(3)
C12 C11 H11 119.7
C10 C11 H11 119.7
C11 C12 C7 120.5(3)
C11 C12 H12 119.7
C7 C12 H12 119.7
N3 C13 C14 110.4(2)
N3 C13 H13A 109.6
C14 C13 H13A 109.6
N3 C13 H13B 109.6
C14 C13 H13B 109.6
H13A C13 H13B 108.1
C13 C14 C15 111.7(2)
C13 C14 H14A 109.3
C15 C14 H14A 109.3
C13 C14 H14B 109.3
C15 C14 H14B 109.3
H14A C14 H14B 107.9
C14 C15 C16 112.5(3)
C14 C15 H15A 109.1
C16 C15 H15A 109.1
C14 C15 H15B 109.1
C16 C15 H15B 109.1
H15A C15 H15B 107.8
C15 C16 H16A 109.5
C15 C16 H16B 109.5
H16A C16 H16B 109.5
C15 C16 H16C 109.5
H16A C16 H16C 109.5
H16B C16 H16C 109.5

loop_
_geom_bond_atom_site_label_1
_geom_bond_atom_site_label_2
_geom_bond_distance
S1 C4 1.716(4)
S1 C1 1.725(3)
C1 C2 1.344(6)
C1 C5 1.479(4)
C2 C3 1.415(6)
C2 H2 0.9500
C3 C4 1.360(5)
C3 H3 0.9500
C4 H4 0.9500
S1A C4A 1.716(11)
C2A C3A 1.416(12)
C2A H2A 0.9500
C3A C4A 1.360(10)
C3A H3A 0.9500
C4A H4A 0.9500
O1 C5 1.248(3)
N1 C6 1.350(3)
N1 C5 1.359(4)
N2 C6 1.357(4)
N2 C7 1.421(3)
N2 H2B 0.9245
N3 C6 1.329(4)
N3 C13 1.457(3)
N3 H3B 0.9001
C7 C8 1.383(4)
C7 C12 1.399(4)
C8 C9 1.389(4)
C8 H8 0.9500
C9 C10 1.386(4)
C9 H9 0.9500
C10 C11 1.382(4)
C10 H10 0.9500
C11 C12 1.378(4)
C11 H11 0.9500
C12 H12 0.9500
C13 C14 1.514(4)
C13 H13A 0.9900
C13 H13B 0.9900
C14 C15 1.523(4)
C14 H14A 0.9900
C14 H14B 0.9900
C15 C16 1.526(4)
C15 H15A 0.9900
C15 H15B 0.9900
C16 H16A 0.9800
C16 H16B 0.9800
C16 H16C 0.9800

loop_
_geom_torsion_atom_site_label_1
_geom_torsion_atom_site_label_2
_geom_torsion_atom_site_label_3
_geom_torsion_atom_site_label_4
_geom_torsion
C4 S1 C1 C2 -0.3(3)
C4 S1 C1 C5 179.7(3)
C5 C1 C2 C3 -179.3(4)
S1 C1 C2 C3 0.6(6)
C1 C2 C3 C4 -0.7(7)
C2 C3 C4 S1 0.4(7)
C1 S1 C4 C3 -0.1(4)
C2A C3A C4A S1A 2(8)
C6 N1 C5 O1 -3.1(4)
C6 N1 C5 C1 177.2(2)
C2 C1 C5 O1 -6.1(5)
S1 C1 C5 O1 174.0(2)
C2 C1 C5 N1 173.7(3)
S1 C1 C5 N1 -6.3(3)
C13 N3 C6 N1 179.5(2)
C13 N3 C6 N2 -2.1(4)
C5 N1 C6 N3 -2.3(4)
C5 N1 C6 N2 179.3(2)
C7 N2 C6 N3 168.6(3)
C7 N2 C6 N1 -12.9(4)
C6 N2 C7 C8 6.0(5)
C6 N2 C7 C12 -172.7(3)
C12 C7 C8 C9 -0.8(5)
N2 C7 C8 C9 -179.5(3)
C7 C8 C9 C10 -0.2(5)
C8 C9 C10 C11 0.7(5)
C9 C10 C11 C12 -0.2(5)
C10 C11 C12 C7 -0.8(5)
C8 C7 C12 C11 1.3(4)
N2 C7 C12 C11 -179.9(3)
C6 N3 C13 C14 -167.6(3)
N3 C13 C14 C15 -179.1(2)
C13 C14 C15 C16 173.0(3)
